data_7210278
loop_
_publ_author_name
'Cao, Jing'
'Liu, Jia-Cheng'
'Deng, Wen-Ting'
'Jin, Neng-Zhi'

_publ_section_title
;
 Structurally diverse copper(ii) complexes with pyridazine-integrated with
 pyrazine--Schiff base ligand featuring an easily lost proton in the
 hydrazone backbone
;
_journal_issue 32
_journal_name_full CrystEngComm
_journal_page_first 6359
_journal_paper_doi 10.1039/c3ce40605a
_journal_volume 15
_journal_year 2013
_chemical_formula_sum 'C20 H21 Cl2 Cu2 N13 O6'
_chemical_formula_weight 737.48
_chemical_name_systematic
;
?
;
_space_group_IT_number 2
_symmetry_cell_setting triclinic
_symmetry_space_group_name_Hall '-P 1'
_symmetry_space_group_name_H-M 'P -1'
_atom_sites_solution_hydrogens geom
_atom_sites_solution_primary direct
_atom_sites_solution_secondary difmap
_audit_creation_method SHELXL-97
_cell_angle_alpha 92.170(7)
_cell_angle_beta 115.524(6)
_cell_angle_gamma 107.005(6)
_cell_formula_units_Z 2
_cell_length_a 11.2535(6)
_cell_length_b 11.9210(10)
_cell_length_c 12.0912(9)
_cell_measurement_temperature 293(2)
_cell_volume 1374.3(2)
_computing_cell_refinement 'Bruker SAINT'
_computing_data_collection 'Bruker APEX2'
_computing_data_reduction 'Bruker SAINT'
_computing_molecular_graphics 'Bruker SHELXTL'
_computing_publication_material 'Bruker SHELXTL'
_computing_structure_refinement 'SHELXL-97 (Sheldrick, 2008)'
_computing_structure_solution 'SHELXS-97 (Sheldrick, 2008)'
_diffrn_ambient_temperature 293(2)
_diffrn_measured_fraction_theta_full 0.998
_diffrn_measured_fraction_theta_max 0.998
_diffrn_radiation_monochromator graphite
_diffrn_radiation_source 'fine-focus sealed tube'
_diffrn_radiation_type MoK\a
_diffrn_radiation_wavelength 0.71073
_diffrn_reflns_av_R_equivalents 0.0188
_diffrn_reflns_av_sigmaI/netI 0.0340
_diffrn_reflns_limit_h_max 13
_diffrn_reflns_limit_h_min -13
_diffrn_reflns_limit_k_max 14
_diffrn_reflns_limit_k_min -14
_diffrn_reflns_limit_l_max 9
_diffrn_reflns_limit_l_min -14
_diffrn_reflns_number 9121
_diffrn_reflns_theta_full 25.50
_diffrn_reflns_theta_max 25.50
_diffrn_reflns_theta_min 3.01
_exptl_absorpt_coefficient_mu 1.806
_exptl_absorpt_correction_T_max 0.6815
_exptl_absorpt_correction_T_min 0.6308
_exptl_absorpt_correction_type multi-scan
_exptl_absorpt_process_details SADABS
_exptl_crystal_colour green
_exptl_crystal_density_diffrn 1.782
_exptl_crystal_density_method 'not measured'
_exptl_crystal_description block
_exptl_crystal_F_000 744
_exptl_crystal_size_max 0.28
_exptl_crystal_size_mid 0.26
_exptl_crystal_size_min 0.23
_refine_diff_density_max 0.771
_refine_diff_density_min -0.764
_refine_diff_density_rms 0.070
_refine_ls_extinction_method none
_refine_ls_goodness_of_fit_ref 1.035
_refine_ls_hydrogen_treatment constr
_refine_ls_matrix_type full
_refine_ls_number_parameters 395
_refine_ls_number_reflns 5114
_refine_ls_number_restraints 3
_refine_ls_restrained_S_all 1.035
_refine_ls_R_factor_all 0.0462
_refine_ls_R_factor_gt 0.0374
_refine_ls_shift/su_max 0.008
_refine_ls_shift/su_mean 0.000
_refine_ls_structure_factor_coef Fsqd
_refine_ls_weighting_details 'calc w=1/[\s^2^(Fo^2^)+(0.0389P)^2^+1.7377P] where P=(Fo^2^+2Fc^2^)/3'
_refine_ls_weighting_scheme calc
_refine_ls_wR_factor_gt 0.0896
_refine_ls_wR_factor_ref 0.0964
_reflns_number_gt 4330
_reflns_number_total 5114
_reflns_threshold_expression >2sigma(I)
_cod_data_source_file c3ce40605a.txt
_cod_data_source_block caojin120813_2
_cod_depositor_comments
;
The following automatic conversions were performed:

'_symmetry_cell_setting' value 'Triclinic' changed to 'triclinic'
according to /home/saulius/struct/CIF-dictionaries/cif_core.dic
dictionary named 'cif_core.dic' version 2.4.2 from 2011-04-26.

Automatic conversion script
Id: cif_fix_values 1891 2012-01-12 08:04:46Z andrius 
;
_cod_original_cell_volume 1374.30(17)
_cod_original_sg_symbol_H-M p-1
_cod_database_code 7210278

loop_
_symmetry_equiv_pos_as_xyz
'x, y, z'
'-x, -y, -z'

loop_
_atom_site_label
_atom_site_type_symbol
_atom_site_fract_x
_atom_site_fract_y
_atom_site_fract_z
_atom_site_U_iso_or_equiv
_atom_site_adp_type
_atom_site_occupancy
_atom_site_symmetry_multiplicity
_atom_site_calc_flag
_atom_site_refinement_flags
C1 C 0.7313(4) 0.5637(3) 0.6563(4) 0.0441(9) Uani 1 1 d .
H1 H 0.6414 0.5097 0.6068 0.053 Uiso 1 1 calc R
C2 C 0.7493(4) 0.6697(3) 0.7246(4) 0.0511(10) Uani 1 1 d .
H2 H 0.6704 0.6854 0.7175 0.061 Uiso 1 1 calc R
C3 C 0.9839(4) 0.7224(3) 0.8050(3) 0.0379(8) Uani 1 1 d .
H3 H 1.0735 0.7755 0.8575 0.046 Uiso 1 1 calc R
C4 C 0.9704(3) 0.6188(3) 0.7360(3) 0.0305(7) Uani 1 1 d .
C5 C 1.0874(3) 0.5901(3) 0.7346(3) 0.0322(7) Uani 1 1 d .
C6 C 1.2371(4) 0.6658(4) 0.8124(4) 0.0521(10) Uani 1 1 d .
H6A H 1.2831 0.6244 0.8748 0.078 Uiso 1 1 calc R
H6B H 1.2425 0.7396 0.8521 0.078 Uiso 1 1 calc R
H6C H 1.2824 0.6821 0.7603 0.078 Uiso 1 1 calc R
C7 C 1.0743(3) 0.3454(3) 0.5642(3) 0.0327(7) Uani 1 1 d .
C8 C 1.1498(4) 0.2809(3) 0.5375(3) 0.0417(8) Uani 1 1 d .
H8 H 1.2471 0.3122 0.5736 0.050 Uiso 1 1 calc R
C9 C 1.0797(4) 0.1747(3) 0.4599(4) 0.0437(9) Uani 1 1 d .
H9 H 1.1265 0.1309 0.4404 0.052 Uiso 1 1 calc R
C10 C 0.9326(4) 0.1315(3) 0.4089(3) 0.0362(8) Uani 1 1 d .
C11 C 0.9382(4) 0.1450(3) 0.8643(3) 0.0418(8) Uani 1 1 d .
H11 H 1.0013 0.1469 0.9460 0.050 Uiso 1 1 calc R
C12 C 0.8595(4) 0.0406(3) 0.7813(3) 0.0391(8) Uani 1 1 d .
H12 H 0.8671 -0.0314 0.8047 0.047 Uiso 1 1 calc R
C13 C 0.9207(3) 0.2505(3) 0.8223(3) 0.0340(7) Uani 1 1 d .
C14 C 0.7649(3) 0.0434(3) 0.6570(3) 0.0308(7) Uani 1 1 d .
C15 C 0.5066(4) -0.2416(3) 0.3524(4) 0.0447(9) Uani 1 1 d .
H15A H 0.5474 -0.2571 0.4356 0.067 Uiso 1 1 calc R
H15B H 0.5482 -0.2675 0.3063 0.067 Uiso 1 1 calc R
H15C H 0.4075 -0.2844 0.3118 0.067 Uiso 1 1 calc R
C16 C 0.5325(3) -0.1115(3) 0.3580(3) 0.0330(7) Uani 1 1 d .
C17 C 0.4680(3) -0.0619(3) 0.2473(3) 0.0354(8) Uani 1 1 d .
C18 C 0.4405(4) 0.1067(4) 0.1670(3) 0.0458(9) Uani 1 1 d .
H18 H 0.4597 0.1888 0.1768 0.055 Uiso 1 1 calc R
C19 C 0.3510(5) 0.0347(4) 0.0492(4) 0.0605(12) Uani 1 1 d .
H19 H 0.3113 0.0702 -0.0181 0.073 Uiso 1 1 calc R
C0BA C 0.3796(4) -0.1293(4) 0.1281(4) 0.0491(10) Uani 1 1 d .
H0BA H 0.3608 -0.2114 0.1166 0.059 Uiso 1 1 calc R
Cl3 Cl 1.01447(11) 0.38622(8) 0.92410(8) 0.0538(3) Uani 1 1 d .
Cl4 Cl 0.83573(12) -0.00334(9) 0.30564(10) 0.0548(3) Uani 1 1 d .
Cu1 Cu 0.63617(4) 0.13672(3) 0.44582(4) 0.03082(12) Uani 1 1 d .
Cu2 Cu 0.84942(4) 0.39622(3) 0.56972(4) 0.02961(12) Uani 1 1 d .
H1W H 0.3266 0.4743 0.0462 0.11(2) Uiso 1 1 d R
H3W H 0.4937 0.5345 0.7643 0.072(15) Uiso 1 1 d RD
H4W H 0.6204 0.3285 0.4117 0.031(11) Uiso 1 1 d R
H5W H 0.3547 0.5242 0.6959 0.16(3) Uiso 1 1 d RD
N1 N 0.8403(3) 0.5390(2) 0.6609(3) 0.0331(6) Uani 1 1 d .
N2 N 0.8751(3) 0.7488(3) 0.7994(3) 0.0460(8) Uani 1 1 d .
N3 N 1.0477(3) 0.4919(2) 0.6579(2) 0.0303(6) Uani 1 1 d .
N4 N 1.1419(3) 0.4529(3) 0.6406(3) 0.0371(7) Uani 1 1 d .
N5 N 0.9327(3) 0.2966(2) 0.5114(2) 0.0311(6) Uani 1 1 d .
N6 N 0.8613(3) 0.1889(2) 0.4336(2) 0.0330(6) Uani 1 1 d .
N7 N 0.8366(3) 0.2542(2) 0.7092(2) 0.0305(6) Uani 1 1 d .
N8 N 0.7562(3) 0.1495(2) 0.6262(2) 0.0297(6) Uani 1 1 d .
N9 N 0.6867(3) -0.0583(2) 0.5712(3) 0.0355(6) Uani 1 1 d .
N10 N 0.6143(3) -0.0300(2) 0.4585(3) 0.0317(6) Uani 1 1 d .
N11 N 0.4983(3) 0.0590(2) 0.2651(3) 0.0356(6) Uani 1 1 d .
N12 N 0.3208(4) -0.0824(3) 0.0301(3) 0.0610(10) Uani 1 1 d .
N13 N 0.3392(8) 0.2911(5) 0.9164(8) 0.120(2) Uani 1 1 d .
O1 O 0.3676(5) 0.5333(4) 0.1093(4) 0.1052(14) Uani 1 1 d .
O2 O 0.3545(17) 0.3777(12) 0.8912(14) 0.347(8) Uani 1 1 d .
O3 O 0.3987(9) 0.2497(6) 0.8871(10) 0.224(4) Uani 1 1 d .
O4 O 0.2811(7) 0.2730(6) 0.9762(8) 0.177(3) Uani 1 1 d .
O5 O 0.4347(3) 0.5478(3) 0.6979(4) 0.0865(12) Uani 1 1 d D
O6 O 0.6582(2) 0.30148(19) 0.4640(2) 0.0331(5) Uani 1 1 d .
H2W H 0.4542 0.5937 0.1063 0.22(5) Uiso 1 1 d R

loop_
_atom_site_aniso_label
_atom_site_aniso_U_11
_atom_site_aniso_U_22
_atom_site_aniso_U_33
_atom_site_aniso_U_23
_atom_site_aniso_U_13
_atom_site_aniso_U_12
C1 0.0356(18) 0.032(2) 0.064(3) 0.0015(18) 0.0255(18) 0.0076(15)
C2 0.050(2) 0.039(2) 0.071(3) 0.001(2) 0.035(2) 0.0160(18)
C3 0.046(2) 0.0281(18) 0.0342(18) 0.0008(15) 0.0180(16) 0.0065(15)
C4 0.0341(17) 0.0241(17) 0.0274(16) 0.0064(13) 0.0116(14) 0.0058(13)
C5 0.0311(16) 0.0293(18) 0.0273(16) 0.0042(14) 0.0092(14) 0.0051(14)
C6 0.0337(19) 0.048(2) 0.049(2) -0.0105(19) 0.0044(17) 0.0040(17)
C7 0.0307(16) 0.0353(19) 0.0349(18) 0.0100(15) 0.0163(14) 0.0130(14)
C8 0.0355(18) 0.049(2) 0.048(2) 0.0122(18) 0.0216(17) 0.0214(17)
C9 0.054(2) 0.050(2) 0.052(2) 0.0190(19) 0.0344(19) 0.0332(19)
C10 0.051(2) 0.0319(19) 0.0356(18) 0.0093(15) 0.0262(16) 0.0175(16)
C11 0.049(2) 0.042(2) 0.0318(18) 0.0080(16) 0.0130(16) 0.0206(17)
C12 0.050(2) 0.0307(19) 0.0363(19) 0.0083(15) 0.0161(16) 0.0195(16)
C13 0.0402(18) 0.0265(18) 0.0293(17) -0.0016(14) 0.0131(15) 0.0090(14)
C14 0.0356(17) 0.0267(17) 0.0331(17) 0.0030(14) 0.0184(14) 0.0110(14)
C15 0.0412(19) 0.0268(19) 0.055(2) -0.0059(17) 0.0166(18) 0.0077(15)
C16 0.0280(16) 0.0286(18) 0.0383(19) -0.0033(14) 0.0162(14) 0.0039(13)
C17 0.0302(16) 0.0321(19) 0.0363(18) -0.0069(15) 0.0144(15) 0.0034(14)
C18 0.044(2) 0.039(2) 0.038(2) 0.0016(17) 0.0105(17) 0.0048(17)
C19 0.068(3) 0.051(3) 0.038(2) 0.0007(19) 0.009(2) 0.011(2)
C0BA 0.048(2) 0.039(2) 0.041(2) -0.0070(17) 0.0100(18) 0.0065(17)
Cl3 0.0701(6) 0.0333(5) 0.0325(5) -0.0056(4) 0.0071(4) 0.0102(4)
Cl4 0.0771(7) 0.0375(5) 0.0555(6) -0.0028(4) 0.0372(5) 0.0187(5)
Cu1 0.0318(2) 0.0220(2) 0.0287(2) -0.00098(16) 0.00959(17) 0.00317(16)
Cu2 0.0237(2) 0.0222(2) 0.0365(2) -0.00217(16) 0.01131(17) 0.00423(15)
N1 0.0318(14) 0.0252(15) 0.0371(15) 0.0014(12) 0.0147(12) 0.0051(11)
N2 0.058(2) 0.0330(17) 0.0504(19) 0.0017(14) 0.0298(16) 0.0129(15)
N3 0.0266(13) 0.0264(15) 0.0320(14) 0.0026(12) 0.0107(11) 0.0058(11)
N4 0.0243(13) 0.0345(17) 0.0444(17) -0.0001(13) 0.0117(12) 0.0066(12)
N5 0.0302(14) 0.0268(15) 0.0359(15) 0.0027(12) 0.0164(12) 0.0080(11)
N6 0.0362(14) 0.0275(15) 0.0337(15) 0.0015(12) 0.0168(12) 0.0080(12)
N7 0.0360(14) 0.0229(14) 0.0281(14) 0.0006(11) 0.0135(12) 0.0066(11)
N8 0.0324(14) 0.0231(14) 0.0286(14) -0.0012(11) 0.0126(12) 0.0056(11)
N9 0.0413(15) 0.0234(15) 0.0365(16) -0.0006(12) 0.0148(13) 0.0098(12)
N10 0.0313(14) 0.0236(14) 0.0357(15) -0.0025(12) 0.0158(12) 0.0040(11)
N11 0.0312(14) 0.0297(16) 0.0349(16) -0.0020(12) 0.0114(12) 0.0027(12)
N12 0.063(2) 0.051(2) 0.0369(19) -0.0098(16) 0.0046(17) 0.0081(18)
N13 0.172(6) 0.074(4) 0.211(7) 0.076(4) 0.148(6) 0.075(4)
O1 0.096(3) 0.103(3) 0.079(3) -0.021(3) 0.028(2) 0.007(3)
O2 0.55(2) 0.333(16) 0.431(18) 0.212(14) 0.376(18) 0.276(16)
O3 0.291(9) 0.135(6) 0.420(13) 0.092(7) 0.295(10) 0.098(6)
O4 0.200(6) 0.152(5) 0.312(9) 0.114(6) 0.200(7) 0.105(5)
O5 0.0416(17) 0.103(3) 0.115(3) 0.072(2) 0.0316(19) 0.0264(17)
O6 0.0274(11) 0.0248(12) 0.0354(13) 0.0028(10) 0.0063(10) 0.0062(9)

loop_
_atom_type_symbol
_atom_type_description
_atom_type_scat_dispersion_real
_atom_type_scat_dispersion_imag
_atom_type_scat_source
C C 0.0033 0.0016 'International Tables Vol C Tables 4.2.6.8 and 6.1.1.4'
H H 0.0000 0.0000 'International Tables Vol C Tables 4.2.6.8 and 6.1.1.4'
N N 0.0061 0.0033 'International Tables Vol C Tables 4.2.6.8 and 6.1.1.4'
O O 0.0106 0.0060 'International Tables Vol C Tables 4.2.6.8 and 6.1.1.4'
Cu Cu 0.3201 1.2651 'International Tables Vol C Tables 4.2.6.8 and 6.1.1.4'
Cl Cl 0.1484 0.1585 'International Tables Vol C Tables 4.2.6.8 and 6.1.1.4'

loop_
_geom_angle_atom_site_label_1
_geom_angle_atom_site_label_2
_geom_angle_atom_site_label_3
_geom_angle
N1 C1 C2 120.9(3)
N1 C1 H1 119.5
C2 C1 H1 119.5
N2 C2 C1 122.4(3)
N2 C2 H2 118.8
C1 C2 H2 118.8
N2 C3 C4 123.2(3)
N2 C3 H3 118.4
C4 C3 H3 118.4
N1 C4 C3 119.2(3)
N1 C4 C5 116.1(3)
C3 C4 C5 124.6(3)
N3 C5 C4 113.1(3)
N3 C5 C6 123.2(3)
C4 C5 C6 123.7(3)
C5 C6 H6A 109.5
C5 C6 H6B 109.5
H6A C6 H6B 109.5
C5 C6 H6C 109.5
H6A C6 H6C 109.5
H6B C6 H6C 109.5
N4 C7 N5 120.5(3)
N4 C7 C8 120.6(3)
N5 C7 C8 118.9(3)
C9 C8 C7 119.3(3)
C9 C8 H8 120.3
C7 C8 H8 120.3
C8 C9 C10 117.8(3)
C8 C9 H9 121.1
C10 C9 H9 121.1
N6 C10 C9 123.7(3)
N6 C10 Cl4 116.2(3)
C9 C10 Cl4 120.1(3)
C12 C11 C13 117.5(3)
C12 C11 H11 121.3
C13 C11 H11 121.3
C11 C12 C14 118.7(3)
C11 C12 H12 120.7
C14 C12 H12 120.7
N7 C13 C11 124.3(3)
N7 C13 Cl3 115.7(3)
C11 C13 Cl3 119.9(3)
N9 C14 N8 120.4(3)
N9 C14 C12 120.4(3)
N8 C14 C12 119.1(3)
C16 C15 H15A 109.5
C16 C15 H15B 109.5
H15A C15 H15B 109.5
C16 C15 H15C 109.5
H15A C15 H15C 109.5
H15B C15 H15C 109.5
N10 C16 C17 112.9(3)
N10 C16 C15 124.8(3)
C17 C16 C15 122.3(3)
N11 C17 C0BA 119.0(3)
N11 C17 C16 116.7(3)
C0BA C17 C16 124.3(3)
N11 C18 C19 120.5(4)
N11 C18 H18 119.7
C19 C18 H18 119.7
N12 C19 C18 122.2(4)
N12 C19 H19 118.9
C18 C19 H19 118.9
N12 C0BA C17 123.1(4)
N12 C0BA H0BA 118.4
C17 C0BA H0BA 118.4
O6 Cu1 N10 168.94(11)
O6 Cu1 N8 93.00(10)
N10 Cu1 N8 78.04(11)
O6 Cu1 N11 107.77(11)
N10 Cu1 N11 80.83(12)
N8 Cu1 N11 158.79(11)
O6 Cu2 N3 172.46(11)
O6 Cu2 N5 96.62(10)
N3 Cu2 N5 78.46(11)
O6 Cu2 N1 104.55(10)
N3 Cu2 N1 80.11(11)
N5 Cu2 N1 158.52(11)
O6 Cu2 N7 84.75(9)
N3 Cu2 N7 100.41(10)
N5 Cu2 N7 85.21(10)
N1 Cu2 N7 100.14(10)
C1 N1 C4 118.0(3)
C1 N1 Cu2 130.5(2)
C4 N1 Cu2 111.5(2)
C3 N2 C2 116.3(3)
C5 N3 N4 121.6(3)
C5 N3 Cu2 119.0(2)
N4 N3 Cu2 119.5(2)
C7 N4 N3 109.2(2)
N6 N5 C7 122.0(3)
N6 N5 Cu2 125.7(2)
C7 N5 Cu2 112.2(2)
C10 N6 N5 118.3(3)
C13 N7 N8 118.3(3)
C13 N7 Cu2 133.7(2)
N8 N7 Cu2 101.46(18)
C14 N8 N7 122.1(3)
C14 N8 Cu1 112.9(2)
N7 N8 Cu1 124.5(2)
C14 N9 N10 108.7(3)
C16 N10 N9 121.7(3)
C16 N10 Cu1 118.5(2)
N9 N10 Cu1 119.74(19)
C18 N11 C17 118.2(3)
C18 N11 Cu1 130.7(2)
C17 N11 Cu1 111.1(2)
C0BA N12 C19 117.0(3)
O2 N13 O3 106.9(9)
O2 N13 O4 114.6(9)
O3 N13 O4 137.7(8)
H1W O1 H2W 109.1
H3W O5 H5W 108.8
Cu1 O6 Cu2 110.55(11)
Cu1 O6 H4W 122.8
Cu2 O6 H4W 114.7

loop_
_geom_bond_atom_site_label_1
_geom_bond_atom_site_label_2
_geom_bond_distance
C1 N1 1.323(4)
C1 C2 1.394(5)
C1 H1 0.9300
C2 N2 1.328(5)
C2 H2 0.9300
C3 N2 1.325(5)
C3 C4 1.396(5)
C3 H3 0.9300
C4 N1 1.359(4)
C4 C5 1.460(5)
C5 N3 1.298(4)
C5 C6 1.490(4)
C6 H6A 0.9600
C6 H6B 0.9600
C6 H6C 0.9600
C7 N4 1.346(4)
C7 N5 1.356(4)
C7 C8 1.420(5)
C8 C9 1.340(5)
C8 H8 0.9300
C9 C10 1.408(5)
C9 H9 0.9300
C10 N6 1.310(4)
C10 Cl4 1.726(4)
C11 C12 1.355(5)
C11 C13 1.410(5)
C11 H11 0.9300
C12 C14 1.428(5)
C12 H12 0.9300
C13 N7 1.297(4)
C13 Cl3 1.725(3)
C14 N9 1.347(4)
C14 N8 1.352(4)
C15 C16 1.485(5)
C15 H15A 0.9600
C15 H15B 0.9600
C15 H15C 0.9600
C16 N10 1.301(4)
C16 C17 1.464(5)
C17 N11 1.365(4)
C17 C0BA 1.387(5)
C18 N11 1.325(5)
C18 C19 1.395(5)
C18 H18 0.9300
C19 N12 1.322(5)
C19 H19 0.9300
C0BA N12 1.321(5)
C0BA H0BA 0.9300
Cu1 O6 1.898(2)
Cu1 N10 1.950(3)
Cu1 N8 1.980(3)
Cu1 N11 2.031(3)
Cu2 O6 1.907(2)
Cu2 N3 1.946(3)
Cu2 N5 1.985(3)
Cu2 N1 2.044(3)
Cu2 N7 2.452(3)
N3 N4 1.362(4)
N5 N6 1.354(4)
N7 N8 1.358(3)
N9 N10 1.368(4)
N13 O2 1.073(12)
N13 O3 1.095(8)
N13 O4 1.156(8)
O1 H1W 0.8692
O1 H2W 1.0453
O5 H3W 0.8497
O5 H5W 0.8498
O6 H4W 0.7405

loop_
_geom_torsion_atom_site_label_1
_geom_torsion_atom_site_label_2
_geom_torsion_atom_site_label_3
_geom_torsion_atom_site_label_4
_geom_torsion
N1 C1 C2 N2 -1.8(7)
N2 C3 C4 N1 -1.4(5)
N2 C3 C4 C5 176.4(3)
N1 C4 C5 N3 1.4(4)
C3 C4 C5 N3 -176.4(3)
N1 C4 C5 C6 -178.9(3)
C3 C4 C5 C6 3.3(5)
N4 C7 C8 C9 -179.2(3)
N5 C7 C8 C9 0.9(5)
C7 C8 C9 C10 -0.5(5)
C8 C9 C10 N6 -0.4(5)
C8 C9 C10 Cl4 178.6(3)
C13 C11 C12 C14 0.2(5)
C12 C11 C13 N7 -1.4(5)
C12 C11 C13 Cl3 178.5(3)
C11 C12 C14 N9 178.9(3)
C11 C12 C14 N8 -0.2(5)
N10 C16 C17 N11 -1.9(4)
C15 C16 C17 N11 178.9(3)
N10 C16 C17 C0BA 178.3(3)
C15 C16 C17 C0BA -0.9(5)
N11 C18 C19 N12 -0.4(7)
N11 C17 C0BA N12 -1.0(6)
C16 C17 C0BA N12 178.8(4)
C2 C1 N1 C4 1.3(5)
C2 C1 N1 Cu2 -178.0(3)
C3 C4 N1 C1 0.2(5)
C5 C4 N1 C1 -177.8(3)
C3 C4 N1 Cu2 179.6(2)
C5 C4 N1 Cu2 1.7(3)
O6 Cu2 N1 C1 2.5(3)
N3 Cu2 N1 C1 176.4(3)
N5 Cu2 N1 C1 172.5(3)
N7 Cu2 N1 C1 -84.6(3)
O6 Cu2 N1 C4 -176.9(2)
N3 Cu2 N1 C4 -2.9(2)
N5 Cu2 N1 C4 -6.9(4)
N7 Cu2 N1 C4 96.0(2)
C4 C3 N2 C2 0.9(5)
C1 C2 N2 C3 0.6(6)
C4 C5 N3 N4 177.7(3)
C6 C5 N3 N4 -2.0(5)
C4 C5 N3 Cu2 -4.2(4)
C6 C5 N3 Cu2 176.1(3)
O6 Cu2 N3 C5 132.8(7)
N5 Cu2 N3 C5 -177.4(3)
N1 Cu2 N3 C5 4.1(2)
N7 Cu2 N3 C5 -94.5(3)
O6 Cu2 N3 N4 -49.0(9)
N5 Cu2 N3 N4 0.8(2)
N1 Cu2 N3 N4 -177.7(3)
N7 Cu2 N3 N4 83.7(2)
N5 C7 N4 N3 4.2(4)
C8 C7 N4 N3 -175.7(3)
C5 N3 N4 C7 175.3(3)
Cu2 N3 N4 C7 -2.8(4)
N4 C7 N5 N6 179.6(3)
C8 C7 N5 N6 -0.5(5)
N4 C7 N5 Cu2 -3.7(4)
C8 C7 N5 Cu2 176.2(2)
O6 Cu2 N5 N6 -7.8(3)
N3 Cu2 N5 N6 178.0(3)
N1 Cu2 N5 N6 -178.0(3)
N7 Cu2 N5 N6 76.3(3)
O6 Cu2 N5 C7 175.7(2)
N3 Cu2 N5 C7 1.4(2)
N1 Cu2 N5 C7 5.4(4)
N7 Cu2 N5 C7 -100.2(2)
C9 C10 N6 N5 0.8(5)
Cl4 C10 N6 N5 -178.2(2)
C7 N5 N6 C10 -0.4(5)
Cu2 N5 N6 C10 -176.6(2)
C11 C13 N7 N8 2.3(5)
Cl3 C13 N7 N8 -177.6(2)
C11 C13 N7 Cu2 -143.5(3)
Cl3 C13 N7 Cu2 36.7(4)
O6 Cu2 N7 C13 -171.7(3)
N3 Cu2 N7 C13 13.8(3)
N5 Cu2 N7 C13 91.1(3)
N1 Cu2 N7 C13 -67.9(3)
O6 Cu2 N7 N8 38.62(18)
N3 Cu2 N7 N8 -135.81(18)
N5 Cu2 N7 N8 -58.49(18)
N1 Cu2 N7 N8 142.50(18)
N9 C14 N8 N7 -177.9(3)
C12 C14 N8 N7 1.1(4)
N9 C14 N8 Cu1 -5.7(4)
C12 C14 N8 Cu1 173.3(2)
C13 N7 N8 C14 -2.2(4)
Cu2 N7 N8 C14 153.3(2)
C13 N7 N8 Cu1 -173.4(2)
Cu2 N7 N8 Cu1 -17.9(2)
O6 Cu1 N8 C14 177.4(2)
N10 Cu1 N8 C14 3.9(2)
N11 Cu1 N8 C14 8.9(4)
O6 Cu1 N8 N7 -10.6(2)
N10 Cu1 N8 N7 175.9(3)
N11 Cu1 N8 N7 -179.1(3)
N8 C14 N9 N10 3.9(4)
C12 C14 N9 N10 -175.1(3)
C17 C16 N10 N9 -178.5(3)
C15 C16 N10 N9 0.6(5)
C17 C16 N10 Cu1 0.1(4)
C15 C16 N10 Cu1 179.2(3)
C14 N9 N10 C16 178.4(3)
C14 N9 N10 Cu1 -0.2(3)
O6 Cu1 N10 C16 142.8(5)
N8 Cu1 N10 C16 179.2(3)
N11 Cu1 N10 C16 1.1(2)
O6 Cu1 N10 N9 -38.5(6)
N8 Cu1 N10 N9 -2.1(2)
N11 Cu1 N10 N9 179.7(2)
C19 C18 N11 C17 0.1(5)
C19 C18 N11 Cu1 177.7(3)
C0BA C17 N11 C18 0.5(5)
C16 C17 N11 C18 -179.3(3)
C0BA C17 N11 Cu1 -177.5(3)
C16 C17 N11 Cu1 2.7(3)
O6 Cu1 N11 C18 7.5(3)
N10 Cu1 N11 C18 -179.7(3)
N8 Cu1 N11 C18 175.3(3)
O6 Cu1 N11 C17 -174.8(2)
N10 Cu1 N11 C17 -2.0(2)
N8 Cu1 N11 C17 -7.0(4)
C17 C0BA N12 C19 0.8(6)
C18 C19 N12 C0BA -0.1(7)
N10 Cu1 O6 Cu2 79.8(5)
N8 Cu1 O6 Cu2 44.30(13)
N11 Cu1 O6 Cu2 -140.07(12)
N3 Cu2 O6 Cu1 85.6(8)
N5 Cu2 O6 Cu1 36.71(14)
N1 Cu2 O6 Cu1 -146.98(12)
N7 Cu2 O6 Cu1 -47.84(12)
